data_4029223
loop_
_publ_author_name
'Fallon, Thomas'
'Willis, Anthony C'
'Paddon-Row, Michael N'
'Sherburn, Michael S'

_publ_section_title
;
 Furanodendralenes.
;
_journal_issue 7
_journal_name_full 'The Journal of organic chemistry'
_journal_page_first 3185
_journal_page_last 3193
_journal_paper_doi 10.1021/jo500458y
_journal_volume 79
_journal_year 2014
_chemical_compound_source local
_chemical_formula_moiety 'C16 H16 N2 O5'
_chemical_formula_sum 'C16 H16 N2 O5'
_chemical_formula_weight 316.31
_space_group_IT_number 14
_symmetry_cell_setting monoclinic
_symmetry_space_group_name_Hall '-P 2yn'
_symmetry_space_group_name_H-M 'P 1 21/n 1'
_atom_sites_solution_hydrogens geom
_atom_sites_solution_primary direct
_audit_creation_date 10-07-30
_audit_creation_method CRYSTALS_ver_12.87
_audit_update_record
;
2010-07-30 - Report on C16 H16 N2 O5
             by Anthony C. Willis
             for Thomas Fallon and Mick Sherburn
2010-07-30 - passes checkcif tests with minor warnings
;
_cell_angle_alpha 90
_cell_angle_beta 91.7908(14)
_cell_angle_gamma 90
_cell_formula_units_Z 4
_cell_length_a 8.7110(2)
_cell_length_b 8.6675(2)
_cell_length_c 19.1924(5)
_cell_measurement_reflns_used 45621
_cell_measurement_temperature 200
_cell_measurement_theta_max 27.5
_cell_measurement_theta_min 2.6
_cell_volume 1448.37(6)
_computing_cell_refinement 'DENZO/SCALEPACK (Otwinowski & Minor, 1997)'
_computing_data_collection 'COLLECT (Nonius, 2001).'
_computing_data_reduction 'DENZO/SCALEPACK (Otwinowski & Minor, 1997)'
_computing_molecular_graphics
; 
ORTEP-II (Johnson 1976) in teXsan (MSC, 1992-1997)
;
_computing_publication_material 'CRYSTALS (Betteridge et al., 2003)'
_computing_structure_refinement 'CRYSTALS (Betteridge et al., 2003)'
_computing_structure_solution 'SIR92 (Altomare et al., 1994)'
_diffrn_ambient_temperature 200
_diffrn_measured_fraction_theta_full 0.994
_diffrn_measured_fraction_theta_max 0.992
_diffrn_measurement_device 'Nonius KappaCCD'
_diffrn_measurement_device_type Area
_diffrn_measurement_method ' \f and \w scans with CCD '
_diffrn_radiation_monochromator graphite
_diffrn_radiation_type 'Mo K\a'
_diffrn_radiation_wavelength 0.71073
_diffrn_reflns_av_R_equivalents 0.060
_diffrn_reflns_limit_h_max 11
_diffrn_reflns_limit_h_min -11
_diffrn_reflns_limit_k_max 11
_diffrn_reflns_limit_k_min -10
_diffrn_reflns_limit_l_max 24
_diffrn_reflns_limit_l_min -24
_diffrn_reflns_number 24308
_diffrn_reflns_theta_full 26.965
_diffrn_reflns_theta_max 27.516
_diffrn_reflns_theta_min 2.579
_diffrn_standards_number 0
_exptl_absorpt_coefficient_mu 0.109
_exptl_absorpt_correction_T_max 0.980
_exptl_absorpt_correction_T_min 0.967
_exptl_absorpt_correction_type integration
_exptl_absorpt_process_details
;
via Gaussian method (Coppens, 1970) implemented in maXus (2000)
;
_exptl_crystal_colour colourless
_exptl_crystal_density_diffrn 1.451
_exptl_crystal_density_method 'not measured'
_exptl_crystal_description block
_exptl_crystal_F_000 664
_exptl_crystal_size_max 0.290
_exptl_crystal_size_mid 0.290
_exptl_crystal_size_min 0.260
_refine_diff_density_max 0.23
_refine_diff_density_min -0.21
_refine_ls_extinction_method None
_refine_ls_goodness_of_fit_ref 1.0217
_refine_ls_hydrogen_treatment refxyz
_refine_ls_matrix_type full
_refine_ls_number_parameters 256
_refine_ls_number_reflns 3299
_refine_ls_number_restraints 0
_refine_ls_R_factor_all 0.0463
_refine_ls_R_factor_gt 0.0390
_refine_ls_shift/su_max 0.0014872
_refine_ls_shift/su_mean 0.00003
_refine_ls_structure_factor_coef Fsqd
_refine_ls_weighting_details
;
 Method= Modified Sheldrick 
 w=1/[\s^2^(F^2^) + ( 0.04P)^2^ + 0.59P] 
 ,where P=(max(Fo^2^,0) + 2Fc^2^)/3 
;
_refine_ls_weighting_scheme calc
_refine_ls_wR_factor_all 0.1023
_refine_ls_wR_factor_gt 0.0980
_refine_ls_wR_factor_ref 0.1023
_reflns_limit_h_max 11
_reflns_limit_h_min -11
_reflns_limit_k_max 11
_reflns_limit_k_min 0
_reflns_limit_l_max 24
_reflns_limit_l_min 0
_reflns_number_gt 2864
_reflns_number_total 3301
_reflns_threshold_expression I>2.0\s(I)
_oxford_diffrn_Wilson_B_factor 2.88
_oxford_diffrn_Wilson_scale 0.60
_oxford_refine_ls_r_factor_ref 0.0463
_oxford_refine_ls_scale 1.356(7)
_oxford_reflns_number_all 3299
_oxford_reflns_threshold_expression_ref I>-10.0\s(I)
_oxford_structure_analysis_title '7301111 she1020'
_cod_data_source_file jo500458y_si_004.cif
_cod_data_source_block she1020
_cod_depositor_comments
;The following automatic conversions were performed:

'_symmetry_cell_setting'
 value 'Monoclinic' changed to 'monoclinic'
according
 to
/usr/data/users/saulius/automatic-downloads/rss-feeds/ACS/lib/dictionaries/cif_core.dic
dictionary
 named 'cif_core.dic' version 2.4.2 from 2011-04-26.

Automatic conversion
 script
Id: cif_fix_values 2281 2013-09-26 08:29:07Z andrius  Adding full
 bibliography for /tmp/tmp-cod-update-bibliographies-17276/cifs/4029223.cif.
;
_cod_original_sg_symbol_H-M 'P 1 21/n 1 '
_cod_database_code 4029223

loop_
_symmetry_equiv_pos_as_xyz
x,y,z
-x,-y,-z
-x+1/2,y+1/2,-z+1/2
x+1/2,-y+1/2,z+1/2

loop_
_atom_site_label
_atom_site_type_symbol
_atom_site_fract_x
_atom_site_fract_y
_atom_site_fract_z
_atom_site_U_iso_or_equiv
_atom_site_occupancy
_atom_site_adp_type
O1 O 0.22139(12) 0.52081(11) 0.43963(5) 0.0398 1.0000 Uani
C2 C 0.29382(18) 0.39310(16) 0.47717(7) 0.0385 1.0000 Uani
C3 C 0.39111(15) 0.32665(15) 0.42140(7) 0.0330 1.0000 Uani
C4 C 0.29724(14) 0.34588(15) 0.35427(6) 0.0281 1.0000 Uani
C5 C 0.15613(15) 0.43046(16) 0.38221(7) 0.0323 1.0000 Uani
C6 C 0.05556(16) 0.31385(16) 0.42242(7) 0.0340 1.0000 Uani
C7 C 0.04080(14) 0.15575(16) 0.38989(7) 0.0316 1.0000 Uani
O8 O -0.02562(11) 0.12054(13) 0.33576(5) 0.0404 1.0000 Uani
N9 N 0.12143(13) 0.05209(13) 0.43203(6) 0.0323 1.0000 Uani
C10 C 0.1416(2) -0.10938(18) 0.41389(9) 0.0442 1.0000 Uani
C11 C 0.18586(17) 0.11780(16) 0.49196(7) 0.0357 1.0000 Uani
O12 O 0.25506(14) 0.04495(13) 0.53635(6) 0.0519 1.0000 Uani
C13 C 0.15253(17) 0.28916(16) 0.49004(7) 0.0367 1.0000 Uani
C14 C 0.53432(17) 0.27595(18) 0.42122(9) 0.0435 1.0000 Uani
C15 C 0.60036(18) 0.24216(19) 0.35142(10) 0.0490 1.0000 Uani
C16 C 0.56106(16) 0.37485(16) 0.30064(8) 0.0368 1.0000 Uani
C17 C 0.64904(16) 0.52069(17) 0.32029(8) 0.0368 1.0000 Uani
O18 O 0.78587(12) 0.53263(14) 0.33325(7) 0.0557 1.0000 Uani
N19 N 0.54760(13) 0.64277(13) 0.32067(6) 0.0327 1.0000 Uani
C20 C 0.5937(2) 0.80409(19) 0.32550(10) 0.0466 1.0000 Uani
C21 C 0.39882(15) 0.59938(15) 0.30447(6) 0.0303 1.0000 Uani
O22 O 0.29314(12) 0.68951(12) 0.29631(5) 0.0408 1.0000 Uani
C23 C 0.39152(14) 0.42644(15) 0.29751(7) 0.0301 1.0000 Uani
H21 H 0.3489(19) 0.432(2) 0.5185(9) 0.0442 1.0000 Uiso
H41 H 0.2678(17) 0.2429(19) 0.3362(8) 0.0337 1.0000 Uiso
H51 H 0.1020(19) 0.4974(19) 0.3504(9) 0.0389 1.0000 Uiso
H61 H -0.0504(19) 0.354(2) 0.4282(8) 0.0417 1.0000 Uiso
H101 H 0.150(2) -0.170(2) 0.4565(11) 0.0646 1.0000 Uiso
H102 H 0.047(2) -0.141(2) 0.3878(11) 0.0664 1.0000 Uiso
H103 H 0.231(2) -0.117(2) 0.3839(11) 0.0669 1.0000 Uiso
H131 H 0.1037(19) 0.321(2) 0.5338(9) 0.0431 1.0000 Uiso
H141 H 0.601(2) 0.265(2) 0.4666(10) 0.0529 1.0000 Uiso
H151 H 0.714(2) 0.225(2) 0.3515(10) 0.0595 1.0000 Uiso
H152 H 0.553(2) 0.144(2) 0.3305(10) 0.0578 1.0000 Uiso
H161 H 0.5919(19) 0.344(2) 0.2541(9) 0.0445 1.0000 Uiso
H201 H 0.540(3) 0.852(3) 0.3571(12) 0.0714 1.0000 Uiso
H202 H 0.699(3) 0.808(3) 0.3444(11) 0.0706 1.0000 Uiso
H203 H 0.589(2) 0.852(3) 0.2795(12) 0.0694 1.0000 Uiso
H231 H 0.3431(17) 0.4049(18) 0.2525(8) 0.0350 1.0000 Uiso

loop_
_atom_site_aniso_label
_atom_site_aniso_U_11
_atom_site_aniso_U_22
_atom_site_aniso_U_33
_atom_site_aniso_U_23
_atom_site_aniso_U_13
_atom_site_aniso_U_12
O1 0.0544(6) 0.0267(5) 0.0385(5) -0.0020(4) 0.0068(4) 0.0019(4)
C2 0.0539(9) 0.0310(7) 0.0303(7) -0.0003(5) -0.0033(6) -0.0054(6)
C3 0.0359(7) 0.0274(6) 0.0353(7) 0.0043(5) -0.0047(5) -0.0038(5)
C4 0.0273(6) 0.0263(6) 0.0308(6) -0.0005(5) 0.0008(5) 0.0008(5)
C5 0.0331(7) 0.0294(7) 0.0345(7) 0.0022(5) 0.0033(5) 0.0056(5)
C6 0.0328(7) 0.0330(7) 0.0366(7) 0.0020(5) 0.0087(5) 0.0056(5)
C7 0.0262(6) 0.0371(7) 0.0318(6) 0.0016(5) 0.0079(5) 0.0004(5)
O8 0.0342(5) 0.0516(6) 0.0353(5) -0.0008(4) 0.0008(4) -0.0024(4)
N9 0.0351(6) 0.0291(6) 0.0328(5) -0.0001(4) 0.0052(4) 0.0010(4)
C10 0.0523(9) 0.0302(7) 0.0505(9) -0.0039(6) 0.0096(7) 0.0013(7)
C11 0.0423(7) 0.0342(7) 0.0308(6) 0.0033(5) 0.0041(5) -0.0025(6)
O12 0.0696(8) 0.0447(6) 0.0405(6) 0.0098(5) -0.0114(5) -0.0007(6)
C13 0.0504(8) 0.0312(7) 0.0289(6) -0.0013(5) 0.0075(6) -0.0007(6)
C14 0.0361(7) 0.0353(7) 0.0586(9) 0.0143(7) -0.0097(6) -0.0015(6)
C15 0.0333(8) 0.0335(8) 0.0805(12) 0.0090(8) 0.0071(7) 0.0087(6)
C16 0.0301(7) 0.0326(7) 0.0480(8) -0.0041(6) 0.0080(6) 0.0015(5)
C17 0.0315(7) 0.0384(8) 0.0406(7) 0.0034(6) 0.0020(5) -0.0010(6)
O18 0.0299(5) 0.0557(7) 0.0811(9) 0.0072(6) -0.0039(5) -0.0049(5)
N19 0.0364(6) 0.0287(6) 0.0330(6) 0.0001(4) 0.0012(4) -0.0031(4)
C20 0.0554(10) 0.0336(8) 0.0510(9) -0.0024(7) 0.0040(8) -0.0100(7)
C21 0.0337(6) 0.0317(6) 0.0255(6) 0.0025(5) 0.0033(5) 0.0025(5)
O22 0.0411(5) 0.0379(5) 0.0436(6) 0.0091(4) 0.0051(4) 0.0106(4)
C23 0.0287(6) 0.0311(6) 0.0306(6) -0.0025(5) 0.0017(5) -0.0006(5)

loop_
_atom_type_symbol
_atom_type_scat_dispersion_real
_atom_type_scat_dispersion_imag
_atom_type_scat_Cromer_Mann_a1
_atom_type_scat_Cromer_Mann_b1
_atom_type_scat_Cromer_Mann_a2
_atom_type_scat_Cromer_Mann_b2
_atom_type_scat_Cromer_Mann_a3
_atom_type_scat_Cromer_Mann_b3
_atom_type_scat_Cromer_Mann_a4
_atom_type_scat_Cromer_Mann_b4
_atom_type_scat_Cromer_Mann_c
_atom_type_scat_source
C 0.0033 0.0016 2.3100 20.8439 1.0200 10.2075 1.5886 0.5687 0.8650 51.6512 0.2156 'International Tables Vol C 4.2.6.8 and 6.1.1.4'
H 0.0000 0.0000 0.4930 10.5109 0.3229 26.1257 0.1402 3.1424 0.0408 57.7998 0.0030 'International Tables Vol C 4.2.6.8 and 6.1.1.4'
N 0.0061 0.0033 12.2126 0.0057 3.1322 9.8933 2.0125 28.9975 1.1663 0.5826 -11.5290 'International Tables Vol C 4.2.6.8 and 6.1.1.4'
O 0.0106 0.0060 3.0485 13.2771 2.2868 5.7011 1.5463 0.3239 0.8670 32.9089 0.2508 'International Tables Vol C 4.2.6.8 and 6.1.1.4'

loop_
_exptl_crystal_face_index_h
_exptl_crystal_face_index_k
_exptl_crystal_face_index_l
_exptl_crystal_face_perp_dist
0 1 0 0.130
0 -1 0 0.160
0 0 1 0.110
0 0 -1 0.150
-1 0 1 0.080
1 0 -1 0.210
0 -1 -1 0.160
0 1 1 0.120
1 0 1 0.200
0 -1 2 0.156
0 1 -2 0.163

loop_
_geom_angle_atom_site_label_1
_geom_angle_atom_site_label_2
_geom_angle_atom_site_label_3
_geom_angle
_geom_angle_publ_flag
C2 O1 C5 96.83(10) yes
O1 C2 C3 100.65(10) yes
O1 C2 C13 100.77(11) yes
C3 C2 C13 111.05(11) yes
O1 C2 H21 109.8(10) no
C3 C2 H21 116.0(10) no
C13 C2 H21 116.3(10) no
C2 C3 C4 105.23(11) yes
C2 C3 C14 133.09(13) yes
C4 C3 C14 121.25(13) yes
C3 C4 C5 99.88(10) yes
C3 C4 C23 111.33(10) yes
C5 C4 C23 118.40(11) yes
C3 C4 H41 109.1(9) no
C5 C4 H41 110.5(9) no
C23 C4 H41 107.3(9) no
C4 C5 O1 102.87(10) yes
C4 C5 C6 109.30(11) yes
O1 C5 C6 100.75(10) yes
C4 C5 H51 116.7(10) no
O1 C5 H51 109.3(10) no
C6 C5 H51 115.8(10) no
C5 C6 C7 115.20(11) yes
C5 C6 C13 101.85(11) yes
C7 C6 C13 105.05(11) yes
C5 C6 H61 111.3(10) no
C7 C6 H61 107.3(10) no
C13 C6 H61 116.2(9) no
C6 C7 O8 127.96(13) yes
C6 C7 N9 108.18(11) yes
O8 C7 N9 123.83(13) yes
C7 N9 C10 123.19(12) yes
C7 N9 C11 113.75(11) yes
C10 N9 C11 123.03(12) yes
N9 C10 H101 109.2(12) no
N9 C10 H102 106.6(12) no
H101 C10 H102 108.3(17) no
N9 C10 H103 107.9(12) no
H101 C10 H103 114.4(17) no
H102 C10 H103 110.2(17) no
N9 C11 O12 123.45(14) yes
N9 C11 C13 108.09(12) yes
O12 C11 C13 128.46(14) yes
C6 C13 C2 101.65(11) yes
C6 C13 C11 104.86(11) yes
C2 C13 C11 114.91(12) yes
C6 C13 H131 115.8(10) no
C2 C13 H131 109.5(10) no
C11 C13 H131 110.0(10) no
C3 C14 C15 117.02(14) yes
C3 C14 H141 122.2(10) no
C15 C14 H141 120.7(10) no
C14 C15 C16 109.57(12) yes
C14 C15 H151 115.7(11) no
C16 C15 H151 108.1(11) no
C14 C15 H152 110.6(11) no
C16 C15 H152 107.3(11) no
H151 C15 H152 105.2(15) no
C15 C16 C17 111.34(13) yes
C15 C16 C23 115.79(12) yes
C17 C16 C23 104.08(11) yes
C15 C16 H161 108.1(10) no
C17 C16 H161 107.8(10) no
C23 C16 H161 109.5(10) no
C16 C17 O18 127.29(14) yes
C16 C17 N19 108.74(11) yes
O18 C17 N19 123.97(14) yes
C17 N19 C20 124.15(13) yes
C17 N19 C21 112.86(11) yes
C20 N19 C21 122.19(12) yes
N19 C20 H201 110.2(15) no
N19 C20 H202 108.2(13) no
H201 C20 H202 103.9(19) no
N19 C20 H203 110.5(13) no
H201 C20 H203 114.2(19) no
H202 C20 H203 109.5(18) no
N19 C21 O22 123.95(13) yes
N19 C21 C23 109.21(11) yes
O22 C21 C23 126.83(13) yes
C16 C23 C4 111.69(11) yes
C16 C23 C21 104.32(11) yes
C4 C23 C21 114.07(10) yes
C16 C23 H231 111.6(9) no
C4 C23 H231 108.4(9) no
C21 C23 H231 106.7(9) no

loop_
_geom_bond_atom_site_label_1
_geom_bond_atom_site_label_2
_geom_bond_distance
_geom_bond_publ_flag
O1 C2 1.4540(17) yes
O1 C5 1.4532(17) yes
C2 C3 1.501(2) yes
C2 C13 1.551(2) yes
C2 H21 0.974(18) no
C3 C4 1.5135(18) yes
C3 C14 1.323(2) yes
C4 C5 1.5419(17) yes
C4 C23 1.5507(17) yes
C4 H41 0.989(16) no
C5 C6 1.5579(19) yes
C5 H51 0.956(17) no
C6 C7 1.5097(19) yes
C6 C13 1.541(2) yes
C6 H61 0.997(17) no
C7 O8 1.2122(16) yes
C7 N9 1.3853(17) yes
N9 C10 1.4542(18) yes
N9 C11 1.3864(18) yes
C10 H101 0.98(2) no
C10 H102 0.99(2) no
C10 H103 0.99(2) no
C11 O12 1.2066(17) yes
C11 C13 1.514(2) yes
C13 H131 0.994(17) no
C14 C15 1.503(3) yes
C14 H141 1.037(18) no
C15 C16 1.539(2) yes
C15 H151 1.00(2) no
C15 H152 1.02(2) no
C16 C17 1.520(2) yes
C16 C23 1.5425(18) yes
C16 H161 0.978(18) no
C17 O18 1.2144(17) yes
C17 N19 1.3787(18) yes
N19 C20 1.4570(19) yes
N19 C21 1.3757(17) yes
C20 H201 0.88(2) no
C20 H202 0.97(2) no
C20 H203 0.98(2) no
C21 O22 1.2138(16) yes
C21 C23 1.5060(19) yes
C23 H231 0.968(16) no

loop_
_geom_contact_atom_site_label_1
_geom_contact_atom_site_label_2
_geom_contact_distance
_geom_contact_site_symmetry_2
_geom_contact_publ_flag
O1 C10 3.314(2) 1_565 no
O8 C21 2.947(2) 3_545 no
O8 N19 3.009(2) 3_545 no
O8 C17 3.267(2) 3_545 no
O8 C23 3.305(2) 3_545 no
O8 O22 3.347(1) 3_545 no
O8 C16 3.381(2) 3_545 no
O8 C15 3.446(2) 1_455 no
O8 C20 3.514(2) 3_545 no
O8 O12 3.519(2) 2_556 no
O12 C20 3.203(2) 2_666 no
O12 C14 3.416(2) 2_656 no
O12 C7 3.450(2) 2_556 no
O12 N9 3.458(2) 2_556 no
O12 C15 3.500(2) 2_656 no
O18 C6 3.434(2) 1_655 no
O18 C5 3.447(2) 1_655 no
O22 C23 3.141(2) 3 no
O22 C10 3.172(2) 1_565 no
O22 C4 3.266(2) 3 no
N9 C11 3.421(2) 2_556 no
N9 N9 3.527(2) 2_556 no
C10 C11 3.425(2) 2_556 no
C10 C13 3.562(2) 2_556 no

loop_
_geom_torsion_atom_site_label_1
_geom_torsion_atom_site_label_2
_geom_torsion_atom_site_label_3
_geom_torsion_atom_site_label_4
_geom_torsion
_geom_torsion_publ_flag
O1 C2 C3 C4 -35.8(1) no
O1 C2 C3 C14 136.4(2) no
O1 C2 C13 C6 36.0(1) no
O1 C2 C13 C11 148.6(1) no
O1 C5 C4 C3 32.2(1) no
O1 C5 C4 C23 -88.7(1) no
O1 C5 C6 C7 -147.5(1) no
O1 C5 C6 C13 -34.4(1) no
O8 C7 N9 C10 3.3(2) no
O8 C7 N9 C11 -178.9(1) no
O8 C7 C6 C5 -68.4(2) no
O8 C7 C6 C13 -179.6(1) no
O12 C11 N9 C7 177.0(1) no
O12 C11 N9 C10 -5.2(2) no
O12 C11 C13 C2 71.4(2) no
O12 C11 C13 C6 -177.9(2) no
O18 C17 N19 C20 10.3(2) no
O18 C17 N19 C21 -179.8(1) no
O18 C17 C16 C15 49.2(2) no
O18 C17 C16 C23 174.6(2) no
O22 C21 N19 C17 -173.9(1) no
O22 C21 N19 C20 -3.7(2) no
O22 C21 C23 C4 -67.5(2) no
O22 C21 C23 C16 170.4(1) no
N9 C7 C6 C5 110.0(1) no
N9 C7 C6 C13 -1.2(1) no
N9 C11 C13 C2 -108.8(1) no
N9 C11 C13 C6 1.9(2) no
N19 C17 C16 C15 -131.4(1) no
N19 C17 C16 C23 -6.0(2) no
N19 C21 C23 C4 113.7(1) no
N19 C21 C23 C16 -8.5(1) no
C2 O1 C5 C4 -55.1(1) no
C2 O1 C5 C6 57.8(1) no
C2 C3 C4 C5 2.3(1) no
C2 C3 C4 C23 128.2(1) no
C2 C3 C14 C15 -169.8(1) no
C2 C13 C6 C5 -0.9(1) no
C2 C13 C6 C7 119.6(1) no
C3 C2 O1 C5 55.5(1) no
C3 C2 C13 C6 -70.0(1) no
C3 C2 C13 C11 42.6(2) no
C3 C4 C5 C6 -74.2(1) no
C3 C4 C23 C16 37.1(1) no
C3 C4 C23 C21 -80.9(1) no
C3 C14 C15 C16 45.3(2) no
C4 C3 C2 C13 70.2(1) no
C4 C3 C14 C15 1.4(2) no
C4 C5 C6 C7 -39.6(1) no
C4 C5 C6 C13 73.5(1) no
C4 C23 C16 C15 7.3(2) no
C4 C23 C16 C17 -115.2(1) no
C5 O1 C2 C13 -58.6(1) no
C5 C4 C3 C14 -171.1(1) no
C5 C4 C23 C16 151.9(1) no
C5 C4 C23 C21 34.0(2) no
C5 C6 C13 C11 -120.9(1) no
C6 C5 C4 C23 164.8(1) no
C6 C7 N9 C10 -175.2(1) no
C6 C7 N9 C11 2.6(2) no
C7 N9 C11 C13 -2.8(2) no
C7 C6 C13 C11 -0.4(1) no
C10 N9 C11 C13 175.0(1) no
C13 C2 C3 C14 -117.5(2) no
C14 C3 C4 C23 -45.2(2) no
C14 C15 C16 C17 69.9(2) no
C14 C15 C16 C23 -48.7(2) no
C15 C16 C23 C21 131.0(1) no
C16 C17 N19 C20 -169.1(1) no
C16 C17 N19 C21 0.8(2) no
C17 N19 C21 C23 5.1(2) no
C17 C16 C23 C21 8.4(1) no
C20 N19 C21 C23 175.2(1) no
